data_7021458
loop_
_publ_author_name
'Zou, Xiaoyan'
'Li, Mingjie'
'Yan, Pengfei'
'Zhang, Juwen'
'Hou, Guangfeng'
'Li, Guangming'

_publ_section_title
;
 Systematic study on the structures of salen type lanthanide complexes
 tuned by lanthanide contraction and corresponding luminescence.
;
_journal_issue 26
_journal_name_full 'Dalton transactions (Cambridge, England : 2003)'
_journal_page_first 9482
_journal_page_last 9489
_journal_paper_doi 10.1039/c3dt50534k
_journal_volume 42
_journal_year 2013
_chemical_formula_moiety 'C68 H72 Gd2 N14 O26, 2(C H2 Cl2), 2(C H4 O)'
_chemical_formula_sum 'C72 H84 Cl4 Gd2 N14 O28'
_chemical_formula_weight 2049.83
_chemical_name_systematic
;
?
;
_space_group_IT_number 2
_symmetry_cell_setting triclinic
_symmetry_space_group_name_Hall '-P 1'
_symmetry_space_group_name_H-M 'P -1'
_atom_sites_solution_hydrogens geom
_atom_sites_solution_primary direct
_atom_sites_solution_secondary difmap
_audit_creation_method SHELXL-97
_cell_angle_alpha 91.970(14)
_cell_angle_beta 106.730(14)
_cell_angle_gamma 92.560(12)
_cell_formula_units_Z 1
_cell_length_a 10.948(4)
_cell_length_b 10.978(3)
_cell_length_c 18.649(8)
_cell_measurement_reflns_used 13611
_cell_measurement_temperature 293(2)
_cell_measurement_theta_max 27.49
_cell_measurement_theta_min 3.01
_cell_volume 2141.7(14)
_computing_cell_refinement 'RAPID-AUTO (Rigaku 1998 <i>RAPID-AUTO</i>)'
_computing_data_collection 'RAPID-AUTO (Rigaku 1998 <i>RAPID-AUTO</i>)'
_computing_data_reduction 'CrystalStructure (Rigaku/MSC 2002 <i>CrystalStructure</i>)'
_computing_molecular_graphics 'SHELXTL (Sheldrick, 2008)'
_computing_publication_material 'SHELXL-97 (Sheldrick, 2008)'
_computing_structure_refinement 'SHELXL-97 (Sheldrick, 2008)'
_computing_structure_solution 'SHELXS-97 (Sheldrick, 2008)'
_diffrn_ambient_temperature 293(2)
_diffrn_measured_fraction_theta_full 0.973
_diffrn_measured_fraction_theta_max 0.973
_diffrn_measurement_device_type 'Rigaku RAXIS-RAPID'
_diffrn_measurement_method '\w scan'
_diffrn_radiation_monochromator graphite
_diffrn_radiation_source 'fine-focus sealed tube'
_diffrn_radiation_type MoK\a
_diffrn_radiation_wavelength 0.71073
_diffrn_reflns_av_R_equivalents 0.0477
_diffrn_reflns_av_unetI/netI 0.0706
_diffrn_reflns_limit_h_max 13
_diffrn_reflns_limit_h_min -13
_diffrn_reflns_limit_k_max 12
_diffrn_reflns_limit_k_min -13
_diffrn_reflns_limit_l_max 22
_diffrn_reflns_limit_l_min -20
_diffrn_reflns_number 14284
_diffrn_reflns_theta_full 25.00
_diffrn_reflns_theta_max 25.00
_diffrn_reflns_theta_min 3.02
_diffrn_standards_decay_% 0
_diffrn_standards_interval_count 0
_diffrn_standards_interval_time 0
_diffrn_standards_number 0
_exptl_absorpt_coefficient_mu 1.745
_exptl_absorpt_correction_T_max 0.7822
_exptl_absorpt_correction_T_min 0.6705
_exptl_absorpt_correction_type multi-scan
_exptl_absorpt_process_details 'ABSCOR (Higashi, 1995)'
_exptl_crystal_colour yellow
_exptl_crystal_density_diffrn 1.589
_exptl_crystal_density_method 'not measured'
_exptl_crystal_description block
_exptl_crystal_F_000 1034
_exptl_crystal_size_max 0.25
_exptl_crystal_size_mid 0.25
_exptl_crystal_size_min 0.15
_refine_diff_density_max 1.196
_refine_diff_density_min -1.040
_refine_diff_density_rms 0.115
_refine_ls_extinction_method none
_refine_ls_goodness_of_fit_ref 1.046
_refine_ls_hydrogen_treatment constr
_refine_ls_matrix_type full
_refine_ls_number_parameters 532
_refine_ls_number_reflns 7318
_refine_ls_number_restraints 24
_refine_ls_restrained_S_all 1.058
_refine_ls_R_factor_all 0.0702
_refine_ls_R_factor_gt 0.0486
_refine_ls_shift/su_max 0.001
_refine_ls_shift/su_mean 0.000
_refine_ls_structure_factor_coef Fsqd
_refine_ls_weighting_details 'calc w=1/[\s^2^(Fo^2^)+(0.0518P)^2^+3.3613P] where P=(Fo^2^+2Fc^2^)/3'
_refine_ls_weighting_scheme calc
_refine_ls_wR_factor_gt 0.1052
_refine_ls_wR_factor_ref 0.1174
_reflns_number_gt 5826
_reflns_number_total 7318
_reflns_threshold_expression >2sigma(I)
_cod_data_source_file c3dt50534k.txt
_cod_data_source_block zxy-6
_cod_original_cell_volume 2141.7(13)
_cod_database_code 7021458

loop_
_symmetry_equiv_pos_as_xyz
'x, y, z'
'-x, -y, -z'

loop_
_atom_site_label
_atom_site_type_symbol
_atom_site_fract_x
_atom_site_fract_y
_atom_site_fract_z
_atom_site_U_iso_or_equiv
_atom_site_adp_type
_atom_site_occupancy
_atom_site_symmetry_multiplicity
_atom_site_calc_flag
_atom_site_refinement_flags
_atom_site_disorder_assembly
_atom_site_disorder_group
C1 C 0.5745(7) 0.5045(7) 0.4079(4) 0.0513(18) Uani 1 1 d . A 1
C2 C 0.6591(8) 0.4226(9) 0.4498(5) 0.067(2) Uani 1 1 d . A 1
H2 H 0.6675 0.3473 0.4278 0.080 Uiso 1 1 calc R A 1
C3 C 0.7290(9) 0.4517(12) 0.5221(6) 0.092(3) Uani 1 1 d . A 1
H3 H 0.7840 0.3958 0.5486 0.110 Uiso 1 1 calc R A 1
C4 C 0.7196(10) 0.5620(13) 0.5566(5) 0.092(4) Uani 1 1 d . A 1
H4 H 0.7676 0.5800 0.6061 0.110 Uiso 1 1 calc R A 1
C5 C 0.6416(10) 0.6436(11) 0.5193(6) 0.085(3) Uani 1 1 d . A 1
H5 H 0.6365 0.7179 0.5434 0.102 Uiso 1 1 calc R A 1
C6 C 0.5651(8) 0.6198(8) 0.4427(4) 0.059(2) Uani 1 1 d . A 1
N1 N 0.4056(7) 0.6921(6) 0.3378(4) 0.0625(18) Uani 1 1 d . A 1
H103 H 0.3995 0.6207 0.3162 0.075 Uiso 1 1 calc R A 1
C8 C 0.3258(9) 0.7849(8) 0.2956(6) 0.076(3) Uani 1 1 d . A 1
H8A H 0.3355 0.7854 0.2455 0.092 Uiso 1 1 calc R A 1
H8B H 0.3554 0.8647 0.3199 0.092 Uiso 1 1 calc R A 1
C9 C 0.1875(9) 0.7628(9) 0.2899(5) 0.080(3) Uani 1 1 d . A 1
H9A H 0.1768 0.7651 0.3398 0.096 Uiso 1 1 calc R A 1
H9B H 0.1578 0.6824 0.2667 0.096 Uiso 1 1 calc R A 1
C10 C 0.1078(10) 0.8585(9) 0.2440(6) 0.086(3) Uani 1 1 d . A 1
H10A H 0.0216 0.8509 0.2484 0.103 Uiso 1 1 calc R A 1
H10B H 0.1440 0.9392 0.2637 0.103 Uiso 1 1 calc R A 1
N2 N 0.1033(7) 0.8451(7) 0.1664(5) 0.076(2) Uani 1 1 d D A 1
H104 H 0.0704 0.7786 0.1412 0.092 Uiso 1 1 calc RD A 1
C12 C 0.1420(8) 0.9230(8) 0.0564(5) 0.069(2) Uani 1 1 d . A 1
C13 C 0.2027(9) 1.0141(10) 0.0260(7) 0.091(3) Uani 1 1 d . A 1
H13 H 0.2483 1.0792 0.0568 0.110 Uiso 1 1 calc R A 1
C14 C 0.1955(12) 1.0084(13) -0.0502(8) 0.108(4) Uani 1 1 d . A 1
H14 H 0.2337 1.0700 -0.0708 0.129 Uiso 1 1 calc R A 1
C15 C 0.1300(12) 0.9088(13) -0.0940(7) 0.103(4) Uani 1 1 d . A 1
H15 H 0.1252 0.9032 -0.1446 0.123 Uiso 1 1 calc R A 1
C16 C 0.0736(12) 0.8211(10) -0.0655(7) 0.096(3) Uani 1 1 d . A 1
H16 H 0.0288 0.7565 -0.0972 0.115 Uiso 1 1 calc R A 1
C17 C 0.0790(10) 0.8221(9) 0.0098(6) 0.078(3) Uani 1 1 d . A 1
C18 C 0.5412(6) 0.6644(5) 0.1906(4) 0.0368(14) Uani 1 1 d . B 1
C19 C 0.6324(7) 0.7125(6) 0.2547(4) 0.0471(16) Uani 1 1 d . B 1
H19 H 0.6697 0.6610 0.2925 0.057 Uiso 1 1 calc R B 1
C20 C 0.6688(9) 0.8352(7) 0.2634(5) 0.072(2) Uani 1 1 d . B 1
H20 H 0.7295 0.8658 0.3069 0.086 Uiso 1 1 calc R B 1
C21 C 0.6143(10) 0.9140(7) 0.2065(6) 0.079(3) Uani 1 1 d . B 1
H21 H 0.6399 0.9966 0.2124 0.095 Uiso 1 1 calc R B 1
C22 C 0.5248(8) 0.8709(6) 0.1430(5) 0.063(2) Uani 1 1 d . B 1
H22 H 0.4889 0.9237 0.1058 0.075 Uiso 1 1 calc R B 1
C23 C 0.4860(6) 0.7450(5) 0.1336(4) 0.0405(15) Uani 1 1 d . B 1
N3 N 0.3486(5) 0.5943(5) 0.0489(3) 0.0423(13) Uani 1 1 d D B 1
H101 H 0.3789 0.5407 0.0808 0.051 Uiso 1 1 calc RD B 1
C25 C 0.2505(7) 0.5515(6) -0.0203(4) 0.0477(16) Uani 1 1 d . B 1
H25A H 0.2361 0.6159 -0.0556 0.057 Uiso 1 1 calc R B 1
H25B H 0.1708 0.5319 -0.0091 0.057 Uiso 1 1 calc R B 1
C26 C 0.2918(7) 0.4392(6) -0.0551(4) 0.0465(16) Uani 1 1 d . B 1
H26A H 0.2993 0.3728 -0.0214 0.056 Uiso 1 1 calc R B 1
H26B H 0.3750 0.4570 -0.0623 0.056 Uiso 1 1 calc R B 1
C27 C 0.1959(7) 0.4005(6) -0.1302(4) 0.0494(17) Uani 1 1 d . B 1
H27A H 0.2191 0.3239 -0.1487 0.059 Uiso 1 1 calc R B 1
H27B H 0.1116 0.3879 -0.1237 0.059 Uiso 1 1 calc R B 1
N4 N 0.1931(5) 0.4934(5) -0.1848(3) 0.0441(13) Uani 1 1 d D B 1
H102 H 0.2606 0.5058 -0.1990 0.053 Uiso 1 1 calc RD B 1
C29 C 0.0935(6) 0.6574(6) -0.2608(4) 0.0432(15) Uani 1 1 d . B 1
C30 C -0.0190(7) 0.7199(7) -0.2825(4) 0.0533(18) Uani 1 1 d . B 1
H30 H -0.0892 0.6938 -0.2673 0.064 Uiso 1 1 calc R B 1
C31 C -0.0267(7) 0.8185(7) -0.3254(5) 0.062(2) Uani 1 1 d . B 1
H31 H -0.1025 0.8581 -0.3412 0.075 Uiso 1 1 calc R B 1
C32 C 0.0809(8) 0.8595(7) -0.3456(5) 0.063(2) Uani 1 1 d . B 1
H32 H 0.0759 0.9278 -0.3743 0.075 Uiso 1 1 calc R B 1
C33 C 0.1931(7) 0.8024(7) -0.3246(5) 0.0550(18) Uani 1 1 d . B 1
H33 H 0.2631 0.8327 -0.3387 0.066 Uiso 1 1 calc R B 1
C34 C 0.2039(6) 0.6974(6) -0.2815(4) 0.0419(15) Uani 1 1 d . B 1
Gd1 Gd 0.47463(3) 0.36424(3) 0.230482(19) 0.03404(11) Uani 1 1 d . . 1
C7 C 0.4842(9) 0.7084(8) 0.4046(5) 0.068(2) Uani 1 1 d . A 1
H7 H 0.4876 0.7840 0.4294 0.081 Uiso 1 1 calc R A 1
C11 C 0.1470(8) 0.9296(9) 0.1344(6) 0.073(2) Uani 1 1 d . A 1
H11 H 0.1845 0.9998 0.1630 0.087 Uiso 1 1 calc R A 1
C24 C 0.3930(7) 0.7050(6) 0.0655(4) 0.0447(16) Uani 1 1 d . B 1
H24 H 0.3623 0.7632 0.0307 0.054 Uiso 1 1 calc R B 1
C28 C 0.0977(6) 0.5579(6) -0.2133(4) 0.0423(15) Uani 1 1 d . B 1
H28 H 0.0227 0.5373 -0.2015 0.051 Uiso 1 1 calc R B 1
N5 N 0.2151(5) 0.4453(5) 0.1573(4) 0.0464(14) Uani 1 1 d . C 1
N6 N 0.5051(6) 0.2128(5) 0.1052(4) 0.0537(15) Uani 1 1 d . D 1
N7 N 0.3908(7) 0.1681(5) 0.3122(4) 0.0565(16) Uani 1 1 d . E 1
O1 O 0.5063(5) 0.4780(4) 0.3396(3) 0.0507(12) Uani 1 1 d . A 1
O2 O 0.0272(8) 0.7299(6) 0.0353(4) 0.107(2) Uani 1 1 d . A 1
O3 O 0.5074(5) 0.5470(4) 0.1808(3) 0.0492(11) Uani 1 1 d . B 1
O4 O 0.3085(4) 0.6395(4) -0.2614(3) 0.0488(11) Uani 1 1 d . . 1
O5 O 0.2690(5) 0.4741(5) 0.2254(3) 0.0563(13) Uani 1 1 d . C 1
O6 O 0.1114(5) 0.4810(6) 0.1239(3) 0.0730(16) Uani 1 1 d . C 1
O7 O 0.2748(4) 0.3749(4) 0.1249(3) 0.0484(11) Uani 1 1 d . C 1
O8 O 0.5233(5) 0.3271(4) 0.1054(3) 0.0503(12) Uani 1 1 d . D 1
O9 O 0.5164(8) 0.1454(5) 0.0544(4) 0.106(3) Uani 1 1 d . D 1
O10 O 0.4725(5) 0.1709(4) 0.1600(3) 0.0598(14) Uani 1 1 d . D 1
O11 O 0.3125(5) 0.2251(5) 0.2634(3) 0.0639(14) Uani 1 1 d . E 1
O12 O 0.3549(7) 0.0895(5) 0.3493(4) 0.088(2) Uani 1 1 d . E 1
O13 O 0.5070(5) 0.1967(5) 0.3233(3) 0.0596(13) Uani 1 1 d . E 1
C35 C 0.0524(13) 0.3163(10) 0.5332(7) 0.112(4) Uani 1 1 d U F 1
H35A H -0.0187 0.3353 0.4910 0.134 Uiso 1 1 calc R F 1
H35B H 0.1290 0.3209 0.5169 0.134 Uiso 1 1 calc R F 1
Cl1 Cl 0.0686(3) 0.4243(3) 0.60413(19) 0.1126(10) Uani 1 1 d U F 1
Cl2 Cl 0.0279(5) 0.1723(4) 0.5563(3) 0.1766(19) Uani 1 1 d U F 1
O14 O 0.6881(17) 0.0580(16) 0.4987(11) 0.291(9) Uiso 1 1 d D G 1
H114 H 0.6458 0.1222 0.4947 0.436 Uiso 1 1 d RD G 1
C36 C 0.635(2) -0.019(2) 0.4299(14) 0.293(14) Uiso 1 1 d D G 1
H36A H 0.5437 -0.0229 0.4171 0.440 Uiso 1 1 calc R G 1
H36B H 0.6657 -0.0992 0.4377 0.440 Uiso 1 1 calc R G 1
H36C H 0.6618 0.0161 0.3899 0.440 Uiso 1 1 calc R G 1

loop_
_atom_site_aniso_label
_atom_site_aniso_U_11
_atom_site_aniso_U_22
_atom_site_aniso_U_33
_atom_site_aniso_U_23
_atom_site_aniso_U_13
_atom_site_aniso_U_12
C1 0.041(4) 0.076(5) 0.038(4) 0.008(4) 0.013(3) -0.003(4)
C2 0.054(5) 0.092(6) 0.050(5) 0.020(4) 0.008(4) 0.001(4)
C3 0.050(5) 0.154(11) 0.062(6) 0.027(7) 0.002(5) -0.006(6)
C4 0.064(6) 0.162(11) 0.040(5) 0.009(7) 0.003(5) -0.023(7)
C5 0.079(7) 0.113(8) 0.061(6) -0.032(6) 0.025(6) -0.031(6)
C6 0.059(5) 0.075(5) 0.044(4) -0.013(4) 0.021(4) -0.007(4)
N1 0.070(4) 0.053(4) 0.068(5) -0.007(3) 0.028(4) 0.007(3)
C8 0.080(6) 0.057(5) 0.102(8) 0.004(5) 0.040(6) 0.019(4)
C9 0.088(7) 0.095(7) 0.065(6) 0.007(5) 0.031(5) 0.025(5)
C10 0.090(7) 0.087(6) 0.086(7) 0.002(6) 0.030(6) 0.037(5)
N2 0.078(5) 0.070(5) 0.074(5) 0.000(4) 0.009(4) 0.020(4)
C12 0.053(5) 0.073(5) 0.075(6) 0.006(5) 0.005(5) 0.018(4)
C13 0.059(6) 0.093(7) 0.113(10) 0.005(7) 0.011(6) 0.002(5)
C14 0.091(9) 0.128(10) 0.118(11) 0.049(9) 0.046(8) 0.020(7)
C15 0.097(9) 0.124(10) 0.085(8) 0.004(8) 0.017(7) 0.054(8)
C16 0.113(9) 0.080(7) 0.093(9) 0.010(6) 0.024(7) 0.043(6)
C17 0.087(7) 0.068(6) 0.073(7) -0.005(5) 0.014(5) 0.016(5)
C18 0.040(4) 0.036(3) 0.038(4) 0.002(3) 0.018(3) 0.005(3)
C19 0.050(4) 0.048(4) 0.040(4) -0.001(3) 0.009(3) 0.005(3)
C20 0.076(6) 0.053(4) 0.073(6) -0.009(4) 0.005(5) -0.012(4)
C21 0.106(8) 0.043(4) 0.078(7) 0.003(4) 0.012(6) -0.012(5)
C22 0.083(6) 0.037(4) 0.061(5) 0.015(4) 0.008(5) 0.005(4)
C23 0.048(4) 0.037(3) 0.040(4) 0.009(3) 0.015(3) 0.008(3)
N3 0.046(3) 0.048(3) 0.034(3) 0.007(2) 0.011(3) 0.009(3)
C25 0.045(4) 0.059(4) 0.037(4) 0.002(3) 0.009(3) 0.006(3)
C26 0.053(4) 0.046(3) 0.040(4) 0.012(3) 0.012(3) 0.007(3)
C27 0.058(4) 0.052(4) 0.041(4) 0.006(3) 0.019(4) -0.008(3)
N4 0.040(3) 0.052(3) 0.042(3) 0.005(3) 0.015(3) -0.001(3)
C29 0.033(3) 0.056(4) 0.040(4) -0.004(3) 0.010(3) 0.005(3)
C30 0.040(4) 0.064(4) 0.057(5) 0.001(4) 0.016(4) 0.006(3)
C31 0.045(4) 0.068(5) 0.072(6) 0.009(4) 0.008(4) 0.027(4)
C32 0.066(5) 0.054(4) 0.065(5) 0.012(4) 0.011(4) 0.012(4)
C33 0.043(4) 0.057(4) 0.064(5) 0.019(4) 0.011(4) 0.008(3)
C34 0.035(4) 0.046(3) 0.039(4) 0.001(3) 0.002(3) 0.007(3)
Gd1 0.03371(17) 0.03361(16) 0.03600(18) 0.00684(12) 0.01114(13) 0.00391(11)
C7 0.070(6) 0.064(5) 0.075(6) -0.022(5) 0.037(5) -0.011(4)
C11 0.061(5) 0.066(5) 0.080(7) -0.008(5) 0.005(5) 0.011(4)
C24 0.054(4) 0.040(3) 0.044(4) 0.006(3) 0.017(4) 0.011(3)
C28 0.037(4) 0.053(4) 0.039(4) -0.002(3) 0.014(3) -0.001(3)
N5 0.042(3) 0.052(3) 0.051(4) 0.017(3) 0.021(3) 0.006(3)
N6 0.065(4) 0.044(3) 0.057(4) 0.001(3) 0.027(3) 0.006(3)
N7 0.069(5) 0.047(3) 0.062(4) 0.006(3) 0.033(4) -0.004(3)
O1 0.059(3) 0.059(3) 0.032(3) 0.000(2) 0.008(2) 0.010(2)
O2 0.150(7) 0.058(4) 0.097(6) 0.003(4) 0.012(5) -0.011(4)
O3 0.066(3) 0.035(2) 0.040(3) 0.007(2) 0.005(2) 0.003(2)
O4 0.033(2) 0.062(3) 0.054(3) 0.018(2) 0.014(2) 0.009(2)
O5 0.052(3) 0.066(3) 0.049(3) -0.002(3) 0.010(3) 0.019(2)
O6 0.041(3) 0.107(4) 0.073(4) 0.025(4) 0.014(3) 0.028(3)
O7 0.044(3) 0.053(3) 0.048(3) 0.002(2) 0.013(2) 0.005(2)
O8 0.069(3) 0.035(2) 0.052(3) 0.005(2) 0.026(3) 0.002(2)
O9 0.187(8) 0.057(3) 0.107(6) -0.027(4) 0.102(6) -0.015(4)
O10 0.093(4) 0.038(2) 0.063(3) 0.010(2) 0.044(3) 0.005(2)
O11 0.044(3) 0.070(3) 0.082(4) 0.025(3) 0.024(3) 0.006(3)
O12 0.100(5) 0.073(4) 0.107(5) 0.036(4) 0.051(5) -0.004(3)
O13 0.054(3) 0.061(3) 0.064(4) 0.022(3) 0.017(3) -0.003(3)
C35 0.129(8) 0.110(7) 0.112(7) 0.006(6) 0.061(6) 0.004(6)
Cl1 0.091(2) 0.129(2) 0.102(2) -0.0176(19) 0.0067(17) 0.0016(17)
Cl2 0.247(5) 0.103(2) 0.144(4) 0.023(2) -0.002(3) 0.003(3)

loop_
_atom_type_symbol
_atom_type_description
_atom_type_scat_dispersion_real
_atom_type_scat_dispersion_imag
_atom_type_scat_source
C C 0.0033 0.0016 'International Tables Vol C Tables 4.2.6.8 and 6.1.1.4'
H H 0.0000 0.0000 'International Tables Vol C Tables 4.2.6.8 and 6.1.1.4'
Cl Cl 0.1484 0.1585 'International Tables Vol C Tables 4.2.6.8 and 6.1.1.4'
Gd Gd -0.1653 3.9035 'International Tables Vol C Tables 4.2.6.8 and 6.1.1.4'
N N 0.0061 0.0033 'International Tables Vol C Tables 4.2.6.8 and 6.1.1.4'
O O 0.0106 0.0060 'International Tables Vol C Tables 4.2.6.8 and 6.1.1.4'

loop_
_geom_angle_atom_site_label_1
_geom_angle_atom_site_label_2
_geom_angle_atom_site_label_3
_geom_angle
_geom_angle_site_symmetry_1
_geom_angle_site_symmetry_3
O1 C1 C2 122.1(7) . .
O1 C1 C6 119.7(7) . .
C2 C1 C6 118.1(7) . .
C3 C2 C1 121.2(10) . .
C3 C2 H2 119.4 . .
C1 C2 H2 119.4 . .
C2 C3 C4 121.2(11) . .
C2 C3 H3 119.4 . .
C4 C3 H3 119.4 . .
C5 C4 C3 120.1(10) . .
C5 C4 H4 119.9 . .
C3 C4 H4 119.9 . .
C4 C5 C6 121.9(10) . .
C4 C5 H5 119.0 . .
C6 C5 H5 119.0 . .
C7 C6 C1 122.1(7) . .
C7 C6 C5 120.6(8) . .
C1 C6 C5 117.4(9) . .
C7 N1 C8 125.8(7) . .
C7 N1 H103 117.1 . .
C8 N1 H103 117.1 . .
N1 C8 C9 112.6(8) . .
N1 C8 H8A 109.1 . .
C9 C8 H8A 109.1 . .
N1 C8 H8B 109.1 . .
C9 C8 H8B 109.1 . .
H8A C8 H8B 107.8 . .
C8 C9 C10 111.0(8) . .
C8 C9 H9A 109.4 . .
C10 C9 H9A 109.4 . .
C8 C9 H9B 109.4 . .
C10 C9 H9B 109.4 . .
H9A C9 H9B 108.0 . .
N2 C10 C9 111.4(7) . .
N2 C10 H10A 109.3 . .
C9 C10 H10A 109.3 . .
N2 C10 H10B 109.3 . .
C9 C10 H10B 109.3 . .
H10A C10 H10B 108.0 . .
C11 N2 C10 121.2(8) . .
C11 N2 H104 119.4 . .
C10 N2 H104 119.4 . .
C13 C12 C17 118.8(10) . .
C13 C12 C11 121.0(9) . .
C17 C12 C11 120.2(9) . .
C14 C13 C12 120.7(11) . .
C14 C13 H13 119.6 . .
C12 C13 H13 119.6 . .
C15 C14 C13 118.1(12) . .
C15 C14 H14 120.9 . .
C13 C14 H14 120.9 . .
C16 C15 C14 121.6(12) . .
C16 C15 H15 119.2 . .
C14 C15 H15 119.2 . .
C15 C16 C17 122.4(12) . .
C15 C16 H16 118.8 . .
C17 C16 H16 118.8 . .
O2 C17 C16 119.6(10) . .
O2 C17 C12 122.1(9) . .
C16 C17 C12 118.2(10) . .
O3 C18 C19 121.9(6) . .
O3 C18 C23 119.8(6) . .
C19 C18 C23 118.3(6) . .
C20 C19 C18 121.2(8) . .
C20 C19 H19 119.4 . .
C18 C19 H19 119.4 . .
C19 C20 C21 120.1(8) . .
C19 C20 H20 120.0 . .
C21 C20 H20 120.0 . .
C22 C21 C20 120.6(7) . .
C22 C21 H21 119.7 . .
C20 C21 H21 119.7 . .
C21 C22 C23 119.8(8) . .
C21 C22 H22 120.1 . .
C23 C22 H22 120.1 . .
C22 C23 C18 120.0(7) . .
C22 C23 C24 117.2(7) . .
C18 C23 C24 122.8(6) . .
C24 N3 C25 125.4(6) . .
C24 N3 H101 117.3 . .
C25 N3 H101 117.3 . .
N3 C25 C26 110.5(6) . .
N3 C25 H25A 109.5 . .
C26 C25 H25A 109.5 . .
N3 C25 H25B 109.5 . .
C26 C25 H25B 109.5 . .
H25A C25 H25B 108.1 . .
C25 C26 C27 111.0(6) . .
C25 C26 H26A 109.4 . .
C27 C26 H26A 109.4 . .
C25 C26 H26B 109.4 . .
C27 C26 H26B 109.4 . .
H26A C26 H26B 108.0 . .
N4 C27 C26 110.7(5) . .
N4 C27 H27A 109.5 . .
C26 C27 H27A 109.5 . .
N4 C27 H27B 109.5 . .
C26 C27 H27B 109.5 . .
H27A C27 H27B 108.1 . .
C28 N4 C27 125.0(6) . .
C28 N4 H102 117.5 . .
C27 N4 H102 117.5 . .
C30 C29 C28 118.3(6) . .
C30 C29 C34 120.9(7) . .
C28 C29 C34 120.7(6) . .
C31 C30 C29 120.7(7) . .
C31 C30 H30 119.6 . .
C29 C30 H30 119.6 . .
C30 C31 C32 119.1(7) . .
C30 C31 H31 120.5 . .
C32 C31 H31 120.5 . .
C33 C32 C31 122.0(8) . .
C33 C32 H32 119.0 . .
C31 C32 H32 119.0 . .
C32 C33 C34 120.6(7) . .
C32 C33 H33 119.7 . .
C34 C33 H33 119.7 . .
O4 C34 C33 122.4(6) . .
O4 C34 C29 121.0(6) . .
C33 C34 C29 116.6(6) . .
O4 Gd1 O1 86.23(17) 2_665 .
O4 Gd1 O3 83.89(17) 2_665 .
O1 Gd1 O3 84.78(17) . .
O4 Gd1 O10 85.45(18) 2_665 .
O1 Gd1 O10 152.21(18) . .
O3 Gd1 O10 120.53(16) . .
O4 Gd1 O7 144.74(16) 2_665 .
O1 Gd1 O7 121.12(16) . .
O3 Gd1 O7 77.64(16) . .
O10 Gd1 O7 78.67(18) . .
O4 Gd1 O11 130.70(18) 2_665 .
O1 Gd1 O11 90.93(18) . .
O3 Gd1 O11 144.86(18) . .
O10 Gd1 O11 74.81(17) . .
O7 Gd1 O11 74.93(18) . .
O4 Gd1 O13 80.95(17) 2_665 .
O1 Gd1 O13 79.75(17) . .
O3 Gd1 O13 158.95(17) . .
O10 Gd1 O13 72.77(17) . .
O7 Gd1 O13 122.71(16) . .
O11 Gd1 O13 50.27(18) . .
O4 Gd1 O8 75.18(17) 2_665 .
O1 Gd1 O8 149.74(16) . .
O3 Gd1 O8 69.88(15) . .
O10 Gd1 O8 50.85(14) . .
O7 Gd1 O8 70.35(16) . .
O11 Gd1 O8 119.31(17) . .
O13 Gd1 O8 119.48(15) . .
O4 Gd1 O5 151.49(17) 2_665 .
O1 Gd1 O5 71.29(17) . .
O3 Gd1 O5 76.96(17) . .
O10 Gd1 O5 122.48(18) . .
O7 Gd1 O5 50.14(15) . .
O11 Gd1 O5 68.68(17) . .
O13 Gd1 O5 110.89(17) . .
O8 Gd1 O5 116.43(17) . .
O4 Gd1 N6 79.09(17) 2_665 .
O1 Gd1 N6 165.22(18) . .
O3 Gd1 N6 95.27(16) . .
O10 Gd1 N6 25.38(15) . .
O7 Gd1 N6 73.09(17) . .
O11 Gd1 N6 97.31(17) . .
O13 Gd1 N6 96.10(17) . .
O8 Gd1 N6 25.47(15) . .
O5 Gd1 N6 123.17(17) . .
O4 Gd1 N7 105.84(19) 2_665 .
O1 Gd1 N7 84.44(17) . .
O3 Gd1 N7 164.94(16) . .
O10 Gd1 N7 72.47(16) . .
O7 Gd1 N7 99.11(18) . .
O11 Gd1 N7 25.22(18) . .
O13 Gd1 N7 25.06(17) . .
O8 Gd1 N7 123.26(15) . .
O5 Gd1 N7 89.62(18) . .
N6 Gd1 N7 97.83(16) . .
O4 Gd1 N5 158.33(16) 2_665 .
O1 Gd1 N5 96.02(17) . .
O3 Gd1 N5 74.89(16) . .
O10 Gd1 N5 101.41(18) . .
O7 Gd1 N5 25.18(14) . .
O11 Gd1 N5 70.91(17) . .
O13 Gd1 N5 120.69(16) . .
O8 Gd1 N5 93.12(16) . .
O5 Gd1 N5 25.01(14) . .
N6 Gd1 N5 98.26(18) . .
N7 Gd1 N5 95.83(18) . .
N1 C7 C6 124.9(7) . .
N1 C7 H7 117.5 . .
C6 C7 H7 117.5 . .
N2 C11 C12 123.8(9) . .
N2 C11 H11 118.1 . .
C12 C11 H11 118.1 . .
N3 C24 C23 124.5(7) . .
N3 C24 H24 117.8 . .
C23 C24 H24 117.8 . .
N4 C28 C29 127.5(6) . .
N4 C28 H28 116.2 . .
C29 C28 H28 116.2 . .
O6 N5 O5 122.4(6) . .
O6 N5 O7 121.4(6) . .
O5 N5 O7 116.2(6) . .
O6 N5 Gd1 176.1(5) . .
O5 N5 Gd1 60.0(3) . .
O7 N5 Gd1 56.3(3) . .
O9 N6 O8 121.9(6) . .
O9 N6 O10 121.3(6) . .
O8 N6 O10 116.8(5) . .
O9 N6 Gd1 177.3(5) . .
O8 N6 Gd1 60.9(3) . .
O10 N6 Gd1 56.0(3) . .
O12 N7 O13 121.1(8) . .
O12 N7 O11 121.9(7) . .
O13 N7 O11 116.9(6) . .
O12 N7 Gd1 176.9(5) . .
O13 N7 Gd1 59.0(3) . .
O11 N7 Gd1 58.0(3) . .
C1 O1 Gd1 149.0(5) . .
C18 O3 Gd1 149.5(4) . .
C34 O4 Gd1 151.2(4) . 2_665
N5 O5 Gd1 95.0(4) . .
N5 O7 Gd1 98.5(4) . .
N6 O8 Gd1 93.7(4) . .
N6 O10 Gd1 98.6(3) . .
N7 O11 Gd1 96.8(4) . .
N7 O13 Gd1 96.0(4) . .
Cl2 C35 Cl1 114.4(7) . .
Cl2 C35 H35A 108.7 . .
Cl1 C35 H35A 108.7 . .
Cl2 C35 H35B 108.7 . .
Cl1 C35 H35B 108.7 . .
H35A C35 H35B 107.6 . .
C36 O14 H114 107.9 . .

loop_
_geom_bond_atom_site_label_1
_geom_bond_atom_site_label_2
_geom_bond_distance
_geom_bond_site_symmetry_2
C1 O1 1.293(8) .
C1 C2 1.408(11) .
C1 C6 1.424(10) .
C2 C3 1.364(13) .
C2 H2 0.9300 .
C3 C4 1.374(15) .
C3 H3 0.9300 .
C4 C5 1.336(16) .
C4 H4 0.9300 .
C5 C6 1.440(13) .
C5 H5 0.9300 .
C6 C7 1.413(13) .
N1 C7 1.296(11) .
N1 C8 1.469(11) .
N1 H103 0.8600 .
C8 C9 1.496(12) .
C8 H8A 0.9700 .
C8 H8B 0.9700 .
C9 C10 1.521(13) .
C9 H9A 0.9700 .
C9 H9B 0.9700 .
C10 N2 1.436(12) .
C10 H10A 0.9700 .
C10 H10B 0.9700 .
N2 C11 1.268(12) .
N2 H104 0.8600 .
C12 C13 1.400(14) .
C12 C17 1.406(12) .
C12 C11 1.439(13) .
C13 C14 1.400(16) .
C13 H13 0.9300 .
C14 C15 1.381(16) .
C14 H14 0.9300 .
C15 C16 1.327(16) .
C15 H15 0.9300 .
C16 C17 1.388(15) .
C16 H16 0.9300 .
C17 O2 1.308(12) .
C18 O3 1.317(7) .
C18 C19 1.389(9) .
C18 C23 1.421(9) .
C19 C20 1.378(10) .
C19 H19 0.9300 .
C20 C21 1.406(13) .
C20 H20 0.9300 .
C21 C22 1.355(12) .
C21 H21 0.9300 .
C22 C23 1.417(9) .
C22 H22 0.9300 .
C23 C24 1.421(9) .
N3 C24 1.283(8) .
N3 C25 1.467(8) .
N3 H101 0.8600 .
C25 C26 1.520(9) .
C25 H25A 0.9700 .
C25 H25B 0.9700 .
C26 C27 1.522(10) .
C26 H26A 0.9700 .
C26 H26B 0.9700 .
C27 N4 1.461(9) .
C27 H27A 0.9700 .
C27 H27B 0.9700 .
N4 C28 1.283(9) .
N4 H102 0.8600 .
C29 C30 1.399(10) .
C29 C28 1.424(10) .
C29 C34 1.428(9) .
C30 C31 1.360(11) .
C30 H30 0.9300 .
C31 C32 1.397(11) .
C31 H31 0.9300 .
C32 C33 1.365(10) .
C32 H32 0.9300 .
C33 C34 1.418(10) .
C33 H33 0.9300 .
C34 O4 1.300(8) .
Gd1 O4 2.279(4) 2_665
Gd1 O1 2.281(4) .
Gd1 O3 2.295(4) .
Gd1 O10 2.454(4) .
Gd1 O7 2.497(5) .
Gd1 O11 2.512(5) .
Gd1 O13 2.535(5) .
Gd1 O8 2.562(4) .
Gd1 O5 2.580(5) .
Gd1 N6 2.927(6) .
Gd1 N7 2.943(6) .
Gd1 N5 2.967(6) .
C7 H7 0.9300 .
C11 H11 0.9300 .
C24 H24 0.9300 .
C28 H28 0.9300 .
N5 O6 1.217(8) .
N5 O5 1.259(7) .
N5 O7 1.276(7) .
N6 O9 1.220(7) .
N6 O8 1.261(7) .
N6 O10 1.269(7) .
N7 O12 1.242(8) .
N7 O13 1.253(8) .
N7 O11 1.263(9) .
O4 Gd1 2.279(4) 2_665
C35 Cl2 1.682(12) .
C35 Cl1 1.711(11) .
C35 H35A 0.9700 .
C35 H35B 0.9700 .
O14 C36 1.463(9) .
O14 H114 0.8535 .
C36 H36A 0.9600 .
C36 H36B 0.9600 .
C36 H36C 0.9600 .

loop_
_geom_hbond_atom_site_label_D
_geom_hbond_atom_site_label_H
_geom_hbond_atom_site_label_A
_geom_hbond_distance_DH
_geom_hbond_distance_HA
_geom_hbond_distance_DA
_geom_hbond_angle_DHA
_geom_hbond_site_symmetry_A
N1 H103 O1 0.86 1.98 2.638(8) 132.3 .
N1 H103 O5 0.86 2.39 3.145(8) 146.6 .
N2 H104 O2 0.86 1.94 2.605(10) 132.9 .
N3 H101 O3 0.86 1.98 2.656(7) 134.2 .
N3 H101 O7 0.86 2.40 3.031(7) 131.0 .
N4 H102 O4 0.86 2.05 2.688(7) 130.8 .
N4 H102 O3 0.86 2.56 3.308(7) 146.0 2_665
